data_7002701
loop_
_publ_author_name
'Fu, Ruibiao'
'Hu, Shengmin'
'Wu, Xintao'

_publ_section_title
;
 Syntheses, crystal structures, thermal stabilities and luminescence of
 two new zinc phosphonates
;
_journal_issue 43
_journal_name_full 'Dalton Transactions'
_journal_page_first 9440
_journal_page_last 9445
_journal_paper_doi 10.1039/b909015k
_journal_year 2009
_chemical_formula_sum 'C8 H16 N2 O12 P2 Zn2'
_chemical_formula_weight 524.91
_chemical_name_systematic
;
?
;
_space_group_IT_number 61
_symmetry_cell_setting orthorhombic
_symmetry_space_group_name_Hall '-P 2ac 2ab'
_symmetry_space_group_name_H-M 'P b c a'
_atom_sites_solution_hydrogens geom
_atom_sites_solution_primary direct
_atom_sites_solution_secondary difmap
_audit_creation_method SHELXL-97
_cell_angle_alpha 90.00
_cell_angle_beta 90.00
_cell_angle_gamma 90.00
_cell_formula_units_Z 4
_cell_length_a 10.014(6)
_cell_length_b 9.526(6)
_cell_length_c 17.076(11)
_cell_measurement_reflns_used 1521
_cell_measurement_temperature 293(2)
_cell_measurement_theta_max 27.4758
_cell_measurement_theta_min 2.1378
_cell_volume 1628.9(18)
_computing_cell_refinement 'Bruker XSCANS'
_computing_data_collection 'Bruker XSCANS'
_computing_data_reduction 'Bruker SHELXTL'
_computing_molecular_graphics 'Bruker SHELXTL'
_computing_publication_material 'Bruker SHELXTL'
_computing_structure_refinement 'SHELXL-97 (Sheldrick, 1997)'
_computing_structure_solution 'SHELXS-97 (Sheldrick, 1990)'
_diffrn_ambient_temperature 293(2)
_diffrn_measured_fraction_theta_full 0.996
_diffrn_measured_fraction_theta_max 0.996
_diffrn_measurement_device_type 'Bruker P4'
_diffrn_measurement_method '\w scans'
_diffrn_radiation_monochromator graphite
_diffrn_radiation_source 'Rotating Anode'
_diffrn_radiation_type MoK\a
_diffrn_radiation_wavelength 0.71073
_diffrn_reflns_av_R_equivalents 0.0386
_diffrn_reflns_av_sigmaI/netI 0.0243
_diffrn_reflns_limit_h_max 12
_diffrn_reflns_limit_h_min -11
_diffrn_reflns_limit_k_max 10
_diffrn_reflns_limit_k_min -12
_diffrn_reflns_limit_l_max 21
_diffrn_reflns_limit_l_min -22
_diffrn_reflns_number 11368
_diffrn_reflns_theta_full 27.45
_diffrn_reflns_theta_max 27.45
_diffrn_reflns_theta_min 2.39
_exptl_absorpt_coefficient_mu 3.210
_exptl_absorpt_correction_T_max 1.0000
_exptl_absorpt_correction_T_min 0.5483
_exptl_absorpt_correction_type multi-scan
_exptl_crystal_colour colorless
_exptl_crystal_density_diffrn 2.140
_exptl_crystal_density_method 'not measured'
_exptl_crystal_description prism
_exptl_crystal_F_000 1056
_exptl_crystal_size_max 0.38
_exptl_crystal_size_mid 0.20
_exptl_crystal_size_min 0.05
_refine_diff_density_max 0.630
_refine_diff_density_min -0.623
_refine_diff_density_rms 0.112
_refine_ls_extinction_method none
_refine_ls_goodness_of_fit_ref 1.159
_refine_ls_hydrogen_treatment mixed
_refine_ls_matrix_type full
_refine_ls_number_parameters 150
_refine_ls_number_reflns 1853
_refine_ls_number_restraints 0
_refine_ls_restrained_S_all 1.159
_refine_ls_R_factor_all 0.0378
_refine_ls_R_factor_gt 0.0337
_refine_ls_shift/su_max 0.000
_refine_ls_shift/su_mean 0.000
_refine_ls_structure_factor_coef Fsqd
_refine_ls_weighting_details 'calc w=1/[\s^2^(Fo^2^)+(0.0518P)^2^+0.9505P] where P=(Fo^2^+2Fc^2^)/3'
_refine_ls_weighting_scheme calc
_refine_ls_wR_factor_gt 0.0926
_refine_ls_wR_factor_ref 0.0958
_reflns_number_gt 1705
_reflns_number_total 1853
_reflns_threshold_expression >2sigma(I)
_cod_data_source_file b909015k.txt
_cod_data_source_block f1
_cod_depositor_comments
;
The following automatic conversions were performed:
'_exptl_absorpt_correction_type' value 'Multi-scan' changed to
'multi-scan' according to
'/home/saulius/struct/CIF-dictionaries/cif_core.dic' dictionary named
'cif_core.dic' version 2.4.1 from 2010-06-29.

Automatic conversion script
Id: cif_fix_enum 1527 2010-12-29 10:47:43Z saulius 
;
_cod_original_cell_volume 1629.0(18)
_cod_original_sg_symbol_H-M Pbca
_cod_database_code 7002701

loop_
_symmetry_equiv_pos_as_xyz
'x, y, z'
'-x+1/2, -y, z+1/2'
'-x, y+1/2, -z+1/2'
'x+1/2, -y+1/2, -z'
'-x, -y, -z'
'x-1/2, y, -z-1/2'
'x, -y-1/2, z-1/2'
'-x-1/2, y-1/2, z'

loop_
_atom_site_label
_atom_site_type_symbol
_atom_site_fract_x
_atom_site_fract_y
_atom_site_fract_z
_atom_site_U_iso_or_equiv
_atom_site_adp_type
_atom_site_occupancy
_atom_site_symmetry_multiplicity
_atom_site_calc_flag
_atom_site_refinement_flags
_atom_site_disorder_assembly
_atom_site_disorder_group
Zn1 Zn 0.15745(3) 0.19834(3) 0.247940(18) 0.01998(14) Uani 1 1 d . . .
P1 P 0.09329(6) -0.12160(7) 0.23299(4) 0.01663(17) Uani 1 1 d . . .
O1 O -0.0020(2) -0.1952(2) 0.28955(11) 0.0262(4) Uani 1 1 d . . .
O2 O 0.1893(2) -0.2245(2) 0.19467(12) 0.0279(4) Uani 1 1 d . . .
O3 O 0.16234(18) 0.0009(2) 0.27277(13) 0.0253(4) Uani 1 1 d . . .
O4 O 0.0720(2) 0.0516(2) 0.11500(14) 0.0323(5) Uani 1 1 d . . .
H2 H 0.047(4) 0.045(4) 0.065(3) 0.047(11) Uiso 1 1 d . . .
O5 O 0.14713(19) 0.2524(2) 0.36300(12) 0.0275(4) Uani 1 1 d . . .
O6 O 0.0498(3) 0.3470(2) 0.46684(12) 0.0367(5) Uani 1 1 d . . .
N1 N 0.0092(3) 0.1110(3) 0.55611(16) 0.0334(6) Uani 1 1 d . . .
H7 H 0.006(4) 0.143(4) 0.607(3) 0.050(11) Uiso 1 1 d . . .
H8 H 0.027(4) 0.187(4) 0.526(2) 0.044(11) Uiso 1 1 d . . .
C1 C -0.0102(3) -0.0446(3) 0.15589(15) 0.0197(5) Uani 1 1 d . . .
H1 H -0.081(3) 0.006(3) 0.1754(18) 0.020(7) Uiso 1 1 d . . .
C2 C 0.0727(3) 0.3430(3) 0.39536(16) 0.0222(5) Uani 1 1 d . . .
C3 C -0.1235(3) 0.0610(4) 0.5272(2) 0.0380(7) Uani 1 1 d . . .
H3 H -0.150(4) -0.015(4) 0.568(3) 0.041(10) Uiso 1 1 d . . .
H4 H -0.182(4) 0.146(4) 0.526(2) 0.052(12) Uiso 1 1 d . . .
C4 C 0.1105(3) -0.0035(4) 0.5545(2) 0.0372(7) Uani 1 1 d . . .
H6 H 0.077(4) -0.082(4) 0.590(2) 0.041(10) Uiso 1 1 d . . .
H5 H 0.188(4) 0.038(4) 0.573(2) 0.044(10) Uiso 1 1 d . . .

loop_
_atom_site_aniso_label
_atom_site_aniso_U_11
_atom_site_aniso_U_22
_atom_site_aniso_U_33
_atom_site_aniso_U_23
_atom_site_aniso_U_13
_atom_site_aniso_U_12
Zn1 0.0173(2) 0.0167(2) 0.0260(2) 0.00217(11) 0.00196(11) 0.00081(11)
P1 0.0155(3) 0.0143(3) 0.0200(3) 0.0000(2) -0.0014(2) 0.0002(2)
O1 0.0260(9) 0.0317(11) 0.0208(10) 0.0026(7) -0.0015(8) -0.0090(8)
O2 0.0249(9) 0.0305(10) 0.0283(11) -0.0053(8) -0.0044(8) 0.0101(8)
O3 0.0273(11) 0.0166(10) 0.0319(11) -0.0001(8) -0.0098(8) -0.0036(8)
O4 0.0395(12) 0.0277(11) 0.0298(11) 0.0075(9) -0.0027(9) -0.0115(9)
O5 0.0327(11) 0.0257(10) 0.0241(10) -0.0023(8) -0.0033(8) 0.0079(8)
O6 0.0541(13) 0.0357(12) 0.0203(10) -0.0035(9) -0.0009(10) 0.0086(11)
N1 0.0418(15) 0.0367(15) 0.0218(12) -0.0008(11) 0.0026(11) -0.0005(12)
C1 0.0198(12) 0.0156(12) 0.0236(13) 0.0026(9) -0.0025(10) 0.0018(10)
C2 0.0225(12) 0.0211(13) 0.0231(13) -0.0036(10) -0.0039(10) -0.0019(10)
C3 0.0279(14) 0.051(2) 0.0354(17) 0.0018(15) 0.0059(13) 0.0098(15)
C4 0.0305(16) 0.049(2) 0.0323(17) 0.0062(15) -0.0093(13) -0.0015(15)

loop_
_atom_type_symbol
_atom_type_description
_atom_type_scat_dispersion_real
_atom_type_scat_dispersion_imag
_atom_type_scat_source
C C 0.0033 0.0016 'International Tables Vol C Tables 4.2.6.8 and 6.1.1.4'
H H 0.0000 0.0000 'International Tables Vol C Tables 4.2.6.8 and 6.1.1.4'
N N 0.0061 0.0033 'International Tables Vol C Tables 4.2.6.8 and 6.1.1.4'
O O 0.0106 0.0060 'International Tables Vol C Tables 4.2.6.8 and 6.1.1.4'
P P 0.1023 0.0942 'International Tables Vol C Tables 4.2.6.8 and 6.1.1.4'
Zn Zn 0.2839 1.4301 'International Tables Vol C Tables 4.2.6.8 and 6.1.1.4'

loop_
_geom_angle_atom_site_label_1
_geom_angle_atom_site_label_2
_geom_angle_atom_site_label_3
_geom_angle
_geom_angle_site_symmetry_1
_geom_angle_site_symmetry_3
_geom_angle_publ_flag
O3 Zn1 O2 117.05(9) . 8_665 ?
O3 Zn1 O1 126.52(8) . 3 ?
O2 Zn1 O1 106.25(10) 8_665 3 ?
O3 Zn1 O5 92.06(9) . . ?
O2 Zn1 O5 113.54(9) 8_665 . ?
O1 Zn1 O5 98.26(8) 3 . ?
O3 P1 O2 113.60(12) . . ?
O3 P1 O1 110.77(12) . . ?
O2 P1 O1 111.78(13) . . ?
O3 P1 C1 105.80(12) . . ?
O2 P1 C1 107.87(13) . . ?
O1 P1 C1 106.55(12) . . ?
P1 O1 Zn1 121.71(12) . 3_545 ?
P1 O2 Zn1 123.05(13) . 8_655 ?
P1 O3 Zn1 129.80(13) . . ?
C2 O5 Zn1 128.59(18) . . ?
C4 N1 C3 111.5(3) . . ?
O4 C1 C2 114.3(2) . 3_545 ?
O4 C1 P1 106.56(18) . . ?
C2 C1 P1 111.48(18) 3_545 . ?
O6 C2 O5 123.9(3) . . ?
O6 C2 C1 117.9(2) . 3 ?
O5 C2 C1 118.1(2) . 3 ?
N1 C3 C4 110.2(3) . 5_556 ?
N1 C4 C3 110.0(3) . 5_556 ?

loop_
_geom_bond_atom_site_label_1
_geom_bond_atom_site_label_2
_geom_bond_distance
_geom_bond_site_symmetry_2
_geom_bond_publ_flag
Zn1 O3 1.929(2) . ?
Zn1 O2 1.929(2) 8_665 ?
Zn1 O1 1.965(2) 3 ?
Zn1 O5 2.034(2) . ?
P1 O3 1.517(2) . ?
P1 O2 1.521(2) . ?
P1 O1 1.528(2) . ?
P1 C1 1.829(3) . ?
O1 Zn1 1.965(2) 3_545 ?
O2 Zn1 1.929(2) 8_655 ?
O4 C1 1.416(3) . ?
O5 C2 1.267(3) . ?
O6 C2 1.243(3) . ?
N1 C4 1.490(5) . ?
N1 C3 1.495(5) . ?
C1 C2 1.518(4) 3_545 ?
C2 C1 1.518(4) 3 ?
C3 C4 1.504(5) 5_556 ?
C4 C3 1.504(5) 5_556 ?

loop_
_geom_hbond_atom_site_label_D
_geom_hbond_atom_site_label_H
_geom_hbond_atom_site_label_A
_geom_hbond_distance_DH
_geom_hbond_distance_HA
_geom_hbond_distance_DA
_geom_hbond_angle_DHA
_geom_hbond_site_symmetry_A
N1 H8 O6 0.90(4) 1.85(4) 2.747(4) 176(4) .
N1 H7 O1 0.92(4) 1.84(4) 2.756(4) 176(4) 5_556
O4 H2 O6 0.89(4) 1.97(4) 2.717(3) 141(4) 7_565
